data_4129317
loop_
_publ_author_name
'Harada, Jun'
'Ohtani, Masaki'
'Takahashi, Yukihiro'
'Inabe, Tamotsu'

_publ_section_title
;
 Molecular motion, dielectric response, and phase transition of
 charge-transfer crystals: acquired dynamic and dielectric properties of
 polar molecules in crystals.
;
_journal_issue 13
_journal_name_full 'Journal of the American Chemical Society'
_journal_page_first 4477
_journal_page_last 4486
_journal_paper_doi 10.1021/jacs.5b00412
_journal_volume 137
_journal_year 2015
_chemical_formula_moiety 'Br4 C8 O3, 2(C10 H6)'
_chemical_formula_sum 'C28 H12 Br4 O3'
_chemical_formula_weight 716.02
_space_group_crystal_system triclinic
_space_group_IT_number 2
_space_group_name_Hall '-P 1'
_space_group_name_H-M_alt 'P -1'
_atom_sites_solution_hydrogens geom
_atom_sites_solution_primary direct
_audit_creation_date 2014-12-18
_audit_creation_method
;
Olex2 1.2
(compiled 2014.11.28 svn.r3106 for OlexSys, GUI svn.r4959)
;
_cell_angle_alpha 85.4641(13)
_cell_angle_beta 73.8886(12)
_cell_angle_gamma 68.9570(12)
_cell_formula_units_Z 2
_cell_length_a 9.9647(8)
_cell_length_b 10.0419(9)
_cell_length_c 12.5208(11)
_cell_measurement_reflns_used 9891
_cell_measurement_temperature 200
_cell_measurement_theta_max 27.499
_cell_measurement_theta_min 2.174
_cell_volume 1123.11(17)
_computing_cell_refinement 'SAINT v8.34A (Bruker, 2013)'
_computing_data_collection 'Bruker APEX2 2014.1-1 (Bruker, 2014)'
_computing_data_reduction 'SAINT v8.34A (Bruker, 2013)'
_computing_molecular_graphics 'Olex2 (Dolomanov et al., 2009)'
_computing_publication_material 'Olex2 (Dolomanov et al., 2009)'
_computing_structure_refinement 'ShelXL (Sheldrick, 2008)'
_computing_structure_solution 'ShelXT (Sheldrick, 2008)'
_diffrn_ambient_temperature 200
_diffrn_detector_area_resol_mean 8.3333
_diffrn_measured_fraction_theta_full 1.000
_diffrn_measured_fraction_theta_max 0.997
_diffrn_measurement_device_type 'Bruker APEX-II CCD'
_diffrn_measurement_method '\f and \w scans'
_diffrn_radiation_type MoK\a
_diffrn_radiation_wavelength 0.71073
_diffrn_reflns_av_R_equivalents 0.0292
_diffrn_reflns_av_unetI/netI 0.0233
_diffrn_reflns_Laue_measured_fraction_full 1.000
_diffrn_reflns_Laue_measured_fraction_max 0.997
_diffrn_reflns_limit_h_max 12
_diffrn_reflns_limit_h_min -12
_diffrn_reflns_limit_k_max 13
_diffrn_reflns_limit_k_min -13
_diffrn_reflns_limit_l_max 16
_diffrn_reflns_limit_l_min -16
_diffrn_reflns_number 21609
_diffrn_reflns_point_group_measured_fraction_full 1.000
_diffrn_reflns_point_group_measured_fraction_max 0.997
_diffrn_reflns_theta_full 25.242
_diffrn_reflns_theta_max 27.511
_diffrn_reflns_theta_min 1.693
_diffrn_source 'rotating-anode X-ray tube'
_diffrn_standards_number 0
_exptl_absorpt_coefficient_mu 7.199
_exptl_absorpt_correction_T_max 0.3783
_exptl_absorpt_correction_T_min 0.1437
_exptl_absorpt_correction_type multi-scan
_exptl_absorpt_process_details
'SADABS-2014/4 (Bruker,2014/4) was used for absorption correction. wR2(int) was 0.1273 before and 0.0409 after correction. The Ratio of minimum to maximum transmission is 0.3799. The \l/2 correction factor is Not present.'
_exptl_crystal_colour red
_exptl_crystal_colour_primary red
_exptl_crystal_density_diffrn 2.117
_exptl_crystal_description plate
_exptl_crystal_F_000 688
_exptl_crystal_size_max 0.26
_exptl_crystal_size_mid 0.25
_exptl_crystal_size_min 0.06
_refine_diff_density_max 0.521
_refine_diff_density_min -0.769
_refine_diff_density_rms 0.118
_refine_ls_extinction_method none
_refine_ls_goodness_of_fit_ref 1.055
_refine_ls_hydrogen_treatment constr
_refine_ls_matrix_type full
_refine_ls_number_parameters 316
_refine_ls_number_reflns 5150
_refine_ls_number_restraints 0
_refine_ls_restrained_S_all 1.055
_refine_ls_R_factor_all 0.0253
_refine_ls_R_factor_gt 0.0220
_refine_ls_shift/su_max 0.001
_refine_ls_shift/su_mean 0.000
_refine_ls_structure_factor_coef Fsqd
_refine_ls_weighting_details 'w=1/[\s^2^(Fo^2^)+(0.0317P)^2^+0.3726P] where P=(Fo^2^+2Fc^2^)/3'
_refine_ls_weighting_scheme calc
_refine_ls_wR_factor_gt 0.0564
_refine_ls_wR_factor_ref 0.0579
_reflns_Friedel_coverage 0.000
_reflns_number_gt 4665
_reflns_number_total 5150
_reflns_threshold_expression 'I > 2\s(I)'
_cod_data_source_file ja5b00412_si_002.cif
_cod_data_source_block perylene_TBPA_200K
_cod_database_code 4129317
_shelxl_version_number 2014/6
_shelx_space_group_comment
;
The symmetry employed for this shelxl refinement is uniquely defined
by the following loop, which should always be used as a source of
symmetry information in preference to the above space-group names.
They are only intended as comments.
;
_shelx_estimated_absorpt_t_max 0.672
_shelx_estimated_absorpt_t_min 0.256
_olex2_refinement_description
;
1. Fixed Uiso
 At 1.2 times of:
  All C(H) groups
2.a Aromatic/amide H refined with riding coordinates:
 C9(H9), C10(H10), C11(H11), C12(H12), C13(H13), C14(H14), C19(H19), C20(H20),
 C21(H21), C22(H22), C23(H23), C24(H24)
;
_olex2_submission_special_instructions 'No special instructions were received'

loop_
_space_group_symop_operation_xyz
'x, y, z'
'-x, -y, -z'

loop_
_atom_site_label
_atom_site_type_symbol
_atom_site_fract_x
_atom_site_fract_y
_atom_site_fract_z
_atom_site_U_iso_or_equiv
_atom_site_adp_type
_atom_site_occupancy
_atom_site_site_symmetry_order
_atom_site_calc_flag
_atom_site_refinement_flags_posn
Br1 Br 0.09405(2) 0.26944(2) 0.05048(2) 0.03281(6) Uani 1 1 d .
Br2 Br 0.30097(2) 0.46870(2) 0.03351(2) 0.03535(6) Uani 1 1 d .
Br3 Br 0.44599(2) 0.47207(2) 0.23717(2) 0.03745(7) Uani 1 1 d .
Br4 Br 0.41694(2) 0.25264(2) 0.44469(2) 0.03780(6) Uani 1 1 d .
O1 O 0.23663(18) 0.03498(17) 0.50214(12) 0.0414(4) Uani 1 1 d .
O2 O 0.04107(17) 0.02884(16) 0.22550(14) 0.0403(4) Uani 1 1 d .
O3 O 0.12435(15) 0.01047(14) 0.37614(12) 0.0337(3) Uani 1 1 d .
C1 C 0.2070(2) 0.0703(2) 0.41742(17) 0.0299(4) Uani 1 1 d .
C2 C 0.1032(2) 0.06880(19) 0.27485(17) 0.0295(4) Uani 1 1 d .
C3 C 0.18880(19) 0.26595(18) 0.16068(15) 0.0221(3) Uani 1 1 d .
C4 C 0.27281(19) 0.35263(18) 0.15672(15) 0.0235(4) Uani 1 1 d .
C5 C 0.33842(19) 0.35136(18) 0.24203(15) 0.0240(4) Uani 1 1 d .
C6 C 0.3249(2) 0.26148(19) 0.33231(15) 0.0234(3) Uani 1 1 d .
C7 C 0.24203(19) 0.17580(18) 0.33426(15) 0.0229(4) Uani 1 1 d .
C8 C 0.17686(19) 0.17747(18) 0.25054(15) 0.0228(3) Uani 1 1 d .
C9 C 0.6930(2) 0.1441(2) 0.01068(18) 0.0347(4) Uani 1 1 d .
H9 H 0.7205 0.2018 -0.0491 0.042 Uiso 1 1 calc R
C10 C 0.7506(2) 0.1309(2) 0.1020(2) 0.0407(5) Uani 1 1 d .
H10 H 0.8172 0.1784 0.1030 0.049 Uiso 1 1 calc R
C11 C 0.7123(2) 0.0506(2) 0.18987(19) 0.0367(5) Uani 1 1 d .
H11 H 0.7512 0.0431 0.2522 0.044 Uiso 1 1 calc R
C12 C 0.5758(2) -0.1076(2) 0.27785(17) 0.0352(5) Uani 1 1 d .
H12 H 0.6134 -0.1146 0.3408 0.042 Uiso 1 1 calc R
C13 C 0.4851(2) -0.1802(2) 0.27438(18) 0.0371(5) Uani 1 1 d .
H13 H 0.4599 -0.2380 0.3349 0.045 Uiso 1 1 calc R
C14 C 0.4288(2) -0.17031(19) 0.18221(17) 0.0313(4) Uani 1 1 d .
H14 H 0.3660 -0.2221 0.1813 0.038 Uiso 1 1 calc R
C15 C 0.59701(19) 0.07584(18) 0.00433(15) 0.0245(4) Uani 1 1 d .
C16 C 0.55709(19) -0.01040(17) 0.09477(15) 0.0232(4) Uani 1 1 d .
C17 C 0.4620(2) -0.08722(18) 0.09234(15) 0.0240(4) Uani 1 1 d .
C18 C 0.6145(2) -0.0217(2) 0.18797(16) 0.0288(4) Uani 1 1 d .
C19 C 0.1502(2) 0.6879(2) 0.51041(19) 0.0366(5) Uani 1 1 d .
H19 H 0.1612 0.7536 0.4527 0.044 Uiso 1 1 calc R
C20 C 0.2093(2) 0.6854(3) 0.5997(2) 0.0463(6) Uani 1 1 d .
H20 H 0.2591 0.7496 0.6022 0.056 Uiso 1 1 calc R
C21 C 0.1963(2) 0.5918(3) 0.6833(2) 0.0438(6) Uani 1 1 d .
H21 H 0.2372 0.5908 0.7436 0.053 Uiso 1 1 calc R
C22 C 0.1088(2) 0.3975(2) 0.76718(18) 0.0410(5) Uani 1 1 d .
H22 H 0.1492 0.3958 0.8279 0.049 Uiso 1 1 calc R
C23 C 0.0387(3) 0.3061(2) 0.76333(18) 0.0438(6) Uani 1 1 d .
H23 H 0.0305 0.2402 0.8214 0.053 Uiso 1 1 calc R
C24 C -0.0220(2) 0.3068(2) 0.67513(17) 0.0348(5) Uani 1 1 d .
H24 H -0.0703 0.2409 0.6743 0.042 Uiso 1 1 calc R
C25 C 0.0758(2) 0.59688(18) 0.50382(15) 0.0248(4) Uani 1 1 d .
C26 C 0.06118(19) 0.49816(18) 0.59119(15) 0.0238(4) Uani 1 1 d .
C27 C -0.01329(19) 0.40110(18) 0.58909(15) 0.0248(4) Uani 1 1 d .
C28 C 0.1225(2) 0.4963(2) 0.68077(17) 0.0321(4) Uani 1 1 d .

loop_
_atom_site_aniso_label
_atom_site_aniso_U_11
_atom_site_aniso_U_22
_atom_site_aniso_U_33
_atom_site_aniso_U_23
_atom_site_aniso_U_13
_atom_site_aniso_U_12
Br1 0.03503(11) 0.04038(11) 0.02687(11) 0.00448(8) -0.01472(8) -0.01369(9)
Br2 0.04257(12) 0.03111(10) 0.03051(11) 0.01510(8) -0.00596(8) -0.01663(9)
Br3 0.03678(12) 0.03398(11) 0.04964(14) 0.00294(9) -0.00979(9) -0.02359(9)
Br4 0.03577(12) 0.05294(13) 0.02975(11) 0.00260(9) -0.01598(9) -0.01647(10)
O1 0.0485(9) 0.0430(8) 0.0297(8) 0.0160(6) -0.0101(7) -0.0160(7)
O2 0.0395(8) 0.0375(8) 0.0544(10) 0.0078(7) -0.0164(7) -0.0244(7)
O3 0.0378(8) 0.0303(7) 0.0357(8) 0.0134(6) -0.0080(6) -0.0191(6)
C1 0.0283(9) 0.0253(9) 0.0310(10) 0.0066(8) -0.0034(8) -0.0084(7)
C2 0.0276(9) 0.0240(9) 0.0352(10) 0.0063(7) -0.0054(8) -0.0105(7)
C3 0.0227(8) 0.0212(8) 0.0220(8) 0.0036(6) -0.0075(7) -0.0069(7)
C4 0.0239(8) 0.0186(7) 0.0238(9) 0.0068(6) -0.0029(7) -0.0067(6)
C5 0.0222(8) 0.0200(8) 0.0298(9) 0.0020(7) -0.0035(7) -0.0102(7)
C6 0.0222(8) 0.0245(8) 0.0225(8) 0.0022(7) -0.0069(7) -0.0067(7)
C7 0.0223(8) 0.0208(8) 0.0228(9) 0.0049(6) -0.0048(7) -0.0061(7)
C8 0.0224(8) 0.0202(8) 0.0243(9) 0.0040(6) -0.0042(7) -0.0079(6)
C9 0.0359(11) 0.0333(10) 0.0400(11) 0.0011(8) -0.0083(9) -0.0194(9)
C10 0.0362(11) 0.0452(12) 0.0505(13) -0.0056(10) -0.0136(10) -0.0230(10)
C11 0.0329(11) 0.0414(11) 0.0392(12) -0.0050(9) -0.0162(9) -0.0108(9)
C12 0.0373(11) 0.0330(10) 0.0296(10) 0.0032(8) -0.0130(8) -0.0031(8)
C13 0.0433(12) 0.0281(9) 0.0311(11) 0.0091(8) -0.0077(9) -0.0058(9)
C14 0.0344(10) 0.0224(8) 0.0340(10) 0.0054(7) -0.0064(8) -0.0095(8)
C15 0.0230(8) 0.0201(8) 0.0295(9) -0.0002(7) -0.0061(7) -0.0072(7)
C16 0.0208(8) 0.0177(7) 0.0286(9) -0.0002(7) -0.0067(7) -0.0036(6)
C17 0.0235(8) 0.0171(7) 0.0285(9) 0.0005(6) -0.0063(7) -0.0041(6)
C18 0.0255(9) 0.0268(9) 0.0302(10) -0.0034(7) -0.0089(7) -0.0026(7)
C19 0.0339(11) 0.0356(10) 0.0421(12) -0.0013(9) -0.0014(9) -0.0206(9)
C20 0.0344(12) 0.0599(15) 0.0524(14) -0.0155(12) -0.0034(10) -0.0284(11)
C21 0.0274(10) 0.0624(15) 0.0431(13) -0.0161(11) -0.0109(9) -0.0128(10)
C22 0.0388(12) 0.0447(12) 0.0271(10) 0.0017(9) -0.0138(9) 0.0032(10)
C23 0.0518(14) 0.0342(11) 0.0273(11) 0.0100(8) -0.0075(9) 0.0020(10)
C24 0.0422(11) 0.0238(9) 0.0311(10) 0.0065(8) -0.0040(9) -0.0085(8)
C25 0.0211(8) 0.0234(8) 0.0274(9) 0.0000(7) -0.0025(7) -0.0079(7)
C26 0.0191(8) 0.0246(8) 0.0237(9) -0.0002(7) -0.0044(7) -0.0040(7)
C27 0.0241(9) 0.0203(8) 0.0250(9) 0.0020(7) -0.0024(7) -0.0053(7)
C28 0.0231(9) 0.0393(10) 0.0287(10) -0.0037(8) -0.0086(8) -0.0028(8)

loop_
_atom_type_symbol
_atom_type_description
_atom_type_scat_dispersion_real
_atom_type_scat_dispersion_imag
_atom_type_scat_source
C C 0.0033 0.0016 'International Tables Vol C Tables 4.2.6.8 and 6.1.1.4'
H H 0.0000 0.0000 'International Tables Vol C Tables 4.2.6.8 and 6.1.1.4'
O O 0.0106 0.0060 'International Tables Vol C Tables 4.2.6.8 and 6.1.1.4'
Br Br -0.2901 2.4595 'International Tables Vol C Tables 4.2.6.8 and 6.1.1.4'

loop_
_geom_angle_atom_site_label_1
_geom_angle_atom_site_label_2
_geom_angle_atom_site_label_3
_geom_angle
_geom_angle_site_symmetry_3
C2 O3 C1 111.30(15) .
O1 C1 O3 121.57(18) .
O1 C1 C7 132.2(2) .
O3 C1 C7 106.22(16) .
O2 C2 O3 121.42(18) .
O2 C2 C8 132.38(19) .
O3 C2 C8 106.18(17) .
C4 C3 Br1 121.88(13) .
C8 C3 Br1 120.75(14) .
C8 C3 C4 117.38(17) .
C3 C4 Br2 119.45(14) .
C5 C4 Br2 119.82(13) .
C5 C4 C3 120.71(16) .
C4 C5 Br3 120.06(13) .
C4 C5 C6 121.10(16) .
C6 C5 Br3 118.85(14) .
C5 C6 Br4 122.05(14) .
C7 C6 Br4 120.68(14) .
C7 C6 C5 117.26(17) .
C6 C7 C1 130.27(18) .
C8 C7 C1 108.07(17) .
C8 C7 C6 121.66(16) .
C3 C8 C2 129.91(18) .
C7 C8 C2 108.18(16) .
C7 C8 C3 121.88(17) .
C10 C9 H9 119.0 .
C15 C9 H9 119.0 .
C15 C9 C10 122.0(2) .
C9 C10 H10 119.6 .
C11 C10 C9 120.7(2) .
C11 C10 H10 119.6 .
C10 C11 H11 120.1 .
C10 C11 C18 119.7(2) .
C18 C11 H11 120.1 .
C13 C12 H12 119.9 .
C13 C12 C18 120.2(2) .
C18 C12 H12 119.9 .
C12 C13 H13 119.8 .
C12 C13 C14 120.35(19) .
C14 C13 H13 119.8 .
C13 C14 H14 119.0 .
C17 C14 C13 121.9(2) .
C17 C14 H14 119.0 .
C9 C15 C16 118.21(18) .
C9 C15 C17 122.35(18) 2_655
C16 C15 C17 119.43(16) 2_655
C15 C16 C17 121.19(17) .
C18 C16 C15 119.42(17) .
C18 C16 C17 119.39(17) .
C14 C17 C15 122.26(18) 2_655
C14 C17 C16 118.36(18) .
C16 C17 C15 119.38(16) 2_655
C11 C18 C12 120.4(2) .
C11 C18 C16 119.89(19) .
C12 C18 C16 119.72(19) .
C20 C19 H19 119.2 .
C25 C19 H19 119.2 .
C25 C19 C20 121.7(2) .
C19 C20 H20 119.7 .
C21 C20 C19 120.5(2) .
C21 C20 H20 119.7 .
C20 C21 H21 119.9 .
C20 C21 C28 120.3(2) .
C28 C21 H21 119.9 .
C23 C22 H22 119.9 .
C23 C22 C28 120.2(2) .
C28 C22 H22 119.9 .
C22 C23 H23 119.5 .
C22 C23 C24 120.9(2) .
C24 C23 H23 119.5 .
C23 C24 H24 119.2 .
C27 C24 C23 121.5(2) .
C27 C24 H24 119.2 .
C19 C25 C26 118.35(19) .
C19 C25 C27 122.09(18) 2_566
C26 C25 C27 119.56(16) 2_566
C27 C26 C25 121.13(17) .
C28 C26 C25 119.31(18) .
C28 C26 C27 119.56(17) .
C24 C27 C25 122.24(18) 2_566
C24 C27 C26 118.45(19) .
C26 C27 C25 119.31(16) 2_566
C21 C28 C22 120.8(2) .
C21 C28 C26 119.9(2) .
C26 C28 C22 119.3(2) .

loop_
_geom_bond_atom_site_label_1
_geom_bond_atom_site_label_2
_geom_bond_distance
_geom_bond_site_symmetry_2
Br1 C3 1.8676(18) .
Br2 C4 1.8781(17) .
Br3 C5 1.8727(18) .
Br4 C6 1.8621(19) .
O1 C1 1.174(3) .
O2 C2 1.164(3) .
O3 C1 1.396(3) .
O3 C2 1.392(2) .
C1 C7 1.489(2) .
C2 C8 1.490(3) .
C3 C4 1.398(3) .
C3 C8 1.383(2) .
C4 C5 1.396(3) .
C5 C6 1.397(3) .
C6 C7 1.385(3) .
C7 C8 1.374(3) .
C9 H9 0.9500 .
C9 C10 1.393(3) .
C9 C15 1.383(3) .
C10 H10 0.9500 .
C10 C11 1.361(3) .
C11 H11 0.9500 .
C11 C18 1.415(3) .
C12 H12 0.9500 .
C12 C13 1.360(3) .
C12 C18 1.416(3) .
C13 H13 0.9500 .
C13 C14 1.399(3) .
C14 H14 0.9500 .
C14 C17 1.384(3) .
C15 C16 1.426(3) .
C15 C17 1.466(3) 2_655
C16 C17 1.428(3) .
C16 C18 1.416(3) .
C17 C15 1.466(3) 2_655
C19 H19 0.9500 .
C19 C20 1.396(3) .
C19 C25 1.387(3) .
C20 H20 0.9500 .
C20 C21 1.361(4) .
C21 H21 0.9500 .
C21 C28 1.409(3) .
C22 H22 0.9500 .
C22 C23 1.349(4) .
C22 C28 1.421(3) .
C23 H23 0.9500 .
C23 C24 1.397(3) .
C24 H24 0.9500 .
C24 C27 1.382(3) .
C25 C26 1.430(3) .
C25 C27 1.460(3) 2_566
C26 C27 1.427(3) .
C26 C28 1.414(3) .
C27 C25 1.460(3) 2_566

loop_
_geom_torsion_atom_site_label_1
_geom_torsion_atom_site_label_2
_geom_torsion_atom_site_label_3
_geom_torsion_atom_site_label_4
_geom_torsion
_geom_torsion_site_symmetry_1
_geom_torsion_site_symmetry_4
Br1 C3 C4 Br2 -3.5(2) . .
Br1 C3 C4 C5 177.88(12) . .
Br1 C3 C8 C2 4.3(3) . .
Br1 C3 C8 C7 -178.16(13) . .
Br2 C4 C5 Br3 3.15(19) . .
Br2 C4 C5 C6 -177.16(13) . .
Br3 C5 C6 Br4 -2.6(2) . .
Br3 C5 C6 C7 178.72(12) . .
Br4 C6 C7 C1 1.3(3) . .
Br4 C6 C7 C8 -178.03(13) . .
O1 C1 C7 C6 1.9(4) . .
O1 C1 C7 C8 -178.7(2) . .
O2 C2 C8 C3 1.8(4) . .
O2 C2 C8 C7 -176.0(2) . .
O3 C1 C7 C6 -177.76(17) . .
O3 C1 C7 C8 1.67(19) . .
O3 C2 C8 C3 179.96(17) . .
O3 C2 C8 C7 2.12(19) . .
C1 O3 C2 O2 177.36(18) . .
C1 O3 C2 C8 -1.06(19) . .
C1 C7 C8 C2 -2.31(19) . .
C1 C7 C8 C3 179.65(16) . .
C2 O3 C1 O1 -179.99(18) . .
C2 O3 C1 C7 -0.30(19) . .
C3 C4 C5 Br3 -178.26(13) . .
C3 C4 C5 C6 1.4(3) . .
C4 C3 C8 C2 -176.34(17) . .
C4 C3 C8 C7 1.2(3) . .
C4 C5 C6 Br4 177.72(13) . .
C4 C5 C6 C7 -1.0(3) . .
C5 C6 C7 C1 -179.95(17) . .
C5 C6 C7 C8 0.7(3) . .
C6 C7 C8 C2 177.18(16) . .
C6 C7 C8 C3 -0.9(3) . .
C8 C3 C4 Br2 177.09(12) . .
C8 C3 C4 C5 -1.5(2) . .
C9 C10 C11 C18 0.8(3) . .
C9 C15 C16 C17 -178.17(16) . .
C9 C15 C16 C18 0.9(2) . .
C10 C9 C15 C16 -0.1(3) . .
C10 C9 C15 C17 -178.91(18) . 2_655
C10 C11 C18 C12 178.87(19) . .
C10 C11 C18 C16 0.1(3) . .
C12 C13 C14 C17 -0.2(3) . .
C13 C12 C18 C11 -178.12(19) . .
C13 C12 C18 C16 0.6(3) . .
C13 C14 C17 C15 -179.76(17) . 2_655
C13 C14 C17 C16 0.2(3) . .
C15 C9 C10 C11 -0.8(3) . .
C15 C16 C17 C14 179.28(16) . .
C15 C16 C17 C15 -0.7(3) . 2_655
C15 C16 C18 C11 -1.0(3) . .
C15 C16 C18 C12 -179.73(16) . .
C17 C15 C16 C17 0.7(3) 2_655 .
C17 C15 C16 C18 179.81(15) 2_655 .
C17 C16 C18 C11 178.14(17) . .
C17 C16 C18 C12 -0.6(2) . .
C18 C12 C13 C14 -0.2(3) . .
C18 C16 C17 C14 0.2(2) . .
C18 C16 C17 C15 -179.81(15) . 2_655
C19 C20 C21 C28 -0.2(3) . .
C19 C25 C26 C27 -179.64(16) . .
C19 C25 C26 C28 0.0(3) . .
C20 C19 C25 C26 -0.4(3) . .
C20 C19 C25 C27 179.84(18) . 2_566
C20 C21 C28 C22 179.6(2) . .
C20 C21 C28 C26 -0.2(3) . .
C22 C23 C24 C27 -0.3(3) . .
C23 C22 C28 C21 -179.6(2) . .
C23 C22 C28 C26 0.3(3) . .
C23 C24 C27 C25 179.88(17) . 2_566
C23 C24 C27 C26 0.7(3) . .
C25 C19 C20 C21 0.5(3) . .
C25 C26 C27 C24 179.06(16) . .
C25 C26 C27 C25 -0.2(3) . 2_566
C25 C26 C28 C21 0.3(3) . .
C25 C26 C28 C22 -179.54(16) . .
C27 C25 C26 C27 0.2(3) 2_566 .
C27 C25 C26 C28 179.77(15) 2_566 .
C27 C26 C28 C21 179.93(17) . .
C27 C26 C28 C22 0.1(3) . .
C28 C22 C23 C24 -0.2(3) . .
C28 C26 C27 C24 -0.5(3) . .
C28 C26 C27 C25 -179.77(15) . 2_566
